data_4108979
loop_
_publ_author_name
'Masato Ito'
'Ayaka Sakaguchi'
'Chika Kobayashi'
'Takao Ikariya'

_publ_section_title
;
 Chemoselective Hydrogenation of Imides Catalyzed by Cp*Ru(PN) Complexes
 and Its Application to the Asymmetric Synthesis of Paroxetine
;
_journal_name_full 'Journal of the American Chemical Society'
_journal_page_first 290
_journal_page_last 291
_journal_paper_doi 10.1021/ja067777y
_journal_volume 129
_journal_year 2007
_chemical_absolute_configuration 'CHOOSE rm ad rmad syn or unk'
_chemical_formula_moiety 'C18 H14 F N O4 '
_chemical_formula_sum 'C18 H14 F N O4'
_chemical_formula_weight 327.31
_space_group_IT_number 4
_symmetry_cell_setting monoclinic
_symmetry_Int_Tables_number 4
_symmetry_space_group_name_Hall 'P 2yb'
_symmetry_space_group_name_H-M 'P 1 21 1'
_cell_angle_alpha 90
_cell_angle_beta 97.60(3)
_cell_angle_gamma 90
_cell_formula_units_Z 2
_cell_length_a 7.88(2)
_cell_length_b 7.034(12)
_cell_length_c 13.89(3)
_cell_measurement_reflns_used 1940
_cell_measurement_temperature 193.1
_cell_measurement_theta_max 27.5
_cell_measurement_theta_min 3.2
_cell_volume 763(3)
_computing_cell_refinement CrystalClear
_computing_data_collection CrystalClear
_computing_data_reduction CrystalStructure
_computing_publication_material 'CrystalStructure 3.6.0'
_computing_structure_refinement CRYSTALS
_computing_structure_solution SIR92
_diffrn_detector_area_resol_mean 7.31
_diffrn_measured_fraction_theta_full 0.9303
_diffrn_measured_fraction_theta_max 0.9317
_diffrn_measurement_device_type 'Rigaku Saturn'
_diffrn_measurement_method \w
_diffrn_radiation_type 'Mo K\a'
_diffrn_radiation_wavelength 0.7107
_diffrn_reflns_av_R_equivalents 0.040
_diffrn_reflns_limit_h_max 10
_diffrn_reflns_limit_h_min -7
_diffrn_reflns_limit_k_max 6
_diffrn_reflns_limit_k_min -9
_diffrn_reflns_limit_l_max 17
_diffrn_reflns_limit_l_min -18
_diffrn_reflns_number 5019
_diffrn_reflns_theta_full 27.50
_diffrn_reflns_theta_max 27.48
_exptl_absorpt_coefficient_mu 0.109
_exptl_absorpt_correction_T_max 0.978
_exptl_absorpt_correction_T_min 0.783
_exptl_absorpt_correction_type multi-scan
_exptl_absorpt_process_details 'Jacobson, R. (1998) Private communication'
_exptl_crystal_colour colorless
_exptl_crystal_density_diffrn 1.424
_exptl_crystal_description chip
_exptl_crystal_F_000 340.00
_exptl_crystal_size_max 0.20
_exptl_crystal_size_mid 0.20
_exptl_crystal_size_min 0.20
_refine_diff_density_max 0.40
_refine_diff_density_min -0.46
_refine_ls_abs_structure_details 'Flack, H. D. (1983), Acta Cryst. A39, 876-881.  938 Friedel Pairs'
_refine_ls_abs_structure_Flack -0.0(21)
_refine_ls_extinction_method none
_refine_ls_goodness_of_fit_ref 1.004
_refine_ls_hydrogen_treatment refall
_refine_ls_number_parameters 232
_refine_ls_number_reflns 2713
_refine_ls_R_factor_gt 0.0510
_refine_ls_shift/su_max 0.0060
_refine_ls_structure_factor_coef Fsqd
_refine_ls_weighting_details 'w = 1/[0.0014Fo^2^ + 0.8000\s(Fo^2^)]/(4Fo^2^)'
_refine_ls_weighting_scheme calc
_refine_ls_wR_factor_ref 0.1540
_reflns_number_gt 1627
_reflns_number_total 2713
_reflns_threshold_expression F^2^>2.0\s(F^2^)
_cod_data_source_file ja067777ysi20061031_071308.cif
_cod_data_source_block '__kochikasample'
_cod_original_cell_volume 763.4(27)
_cod_original_formula_sum 'C18 H14 F N O4 '
_cod_database_code 4108979

loop_
_symmetry_equiv_pos_site_id
_symmetry_equiv_pos_as_xyz
1 +X,+Y,+Z
2 -X,1/2+Y,-Z

loop_
_atom_site_label
_atom_site_type_symbol
_atom_site_fract_x
_atom_site_fract_y
_atom_site_fract_z
_atom_site_U_iso_or_equiv
_atom_site_adp_type
_atom_site_occupancy
_atom_site_symmetry_multiplicity
_atom_site_calc_flag
_atom_site_refinement_flags
F(1) F 1.1950(4) 0.6079(5) 0.5089(2) 0.0911(11) Uani 1.00 1 d .
O(1) O 0.9452(4) 0.5027(5) -0.1122(2) 0.0612(10) Uani 1.00 1 d .
O(2) O 0.4928(4) -0.0444(4) -0.3241(2) 0.0522(9) Uani 1.00 1 d .
O(3) O 0.4112(4) 0.2037(5) -0.4287(2) 0.0591(10) Uani 1.00 1 d .
O(4) O 0.4707(4) 0.2816(5) 0.0035(2) 0.0591(10) Uani 1.00 1 d .
N(1) N 0.7111(4) 0.3773(4) -0.0562(2) 0.0389(9) Uani 1.00 1 d .
C(1) C 0.8746(5) 0.4630(6) -0.0423(3) 0.0428(11) Uani 1.00 1 d .
C(2) C 0.9582(5) 0.4904(7) 0.0595(3) 0.0492(12) Uani 1.00 1 d .
C(3) C 0.8383(5) 0.5058(7) 0.1347(3) 0.0548(13) Uani 1.00 1 d .
C(4) C 0.7129(5) 0.3440(6) 0.1204(3) 0.0483(12) Uani 1.00 1 d .
C(5) C 0.6191(5) 0.3310(6) 0.0202(3) 0.0437(12) Uani 1.00 1 d .
C(6) C 0.9329(5) 0.5266(7) 0.2362(3) 0.0507(13) Uani 1.00 1 d .
C(7) C 0.9413(6) 0.7046(7) 0.2794(3) 0.057(1) Uani 1.00 1 d .
C(8) C 1.0284(7) 0.7306(8) 0.3706(4) 0.067(2) Uani 1.00 1 d .
C(9) C 1.1096(6) 0.5812(8) 0.4181(3) 0.060(2) Uani 1.00 1 d .
C(10) C 1.1080(6) 0.4029(8) 0.3798(3) 0.066(2) Uani 1.00 1 d .
C(11) C 1.0183(6) 0.3765(7) 0.2869(3) 0.059(1) Uani 1.00 1 d .
C(12) C 0.6311(5) 0.3436(6) -0.1554(3) 0.0400(11) Uani 1.00 1 d .
C(13) C 0.6094(5) 0.1544(5) -0.1846(3) 0.0411(11) Uani 1.00 1 d .
C(14) C 0.5338(5) 0.1253(5) -0.2769(3) 0.0394(11) Uani 1.00 1 d .
C(15) C 0.4825(5) 0.2735(6) -0.3390(3) 0.0408(12) Uani 1.00 1 d .
C(16) C 0.5066(6) 0.4583(6) -0.3115(3) 0.056(1) Uani 1.00 1 d .
C(17) C 0.5827(5) 0.4914(5) -0.2162(3) 0.0449(11) Uani 1.00 1 d .
C(18) C 0.3979(6) 0.0033(7) -0.4154(3) 0.058(1) Uani 1.00 1 d .
H(1) H 1.0320 0.3852 0.0761 0.059 Uiso 1.00 1 c R
H(2) H 1.0240 0.6039 0.0616 0.059 Uiso 1.00 1 c R
H(3) H 0.7744 0.6194 0.1211 0.064 Uiso 1.00 1 c R
H(4) H 0.7737 0.2286 0.1345 0.058 Uiso 1.00 1 c R
H(5) H 0.6313 0.3598 0.1644 0.058 Uiso 1.00 1 c R
H(6) H 0.8864 0.8097 0.2454 0.067 Uiso 1.00 1 c R
H(7) H 1.0314 0.8524 0.4003 0.081 Uiso 1.00 1 c R
H(8) H 1.1657 0.3005 0.4147 0.077 Uiso 1.00 1 c R
H(9) H 1.0153 0.2539 0.2581 0.069 Uiso 1.00 1 c R
H(10) H 0.6455 0.0519 -0.1423 0.048 Uiso 1.00 1 c R
H(11) H 0.4734 0.5600 -0.3549 0.066 Uiso 1.00 1 c R
H(12) H 0.6008 0.6182 -0.1936 0.053 Uiso 1.00 1 c R
H(13) H 0.4439 -0.0619 -0.4660 0.069 Uiso 1.00 1 c R
H(14) H 0.2813 -0.0314 -0.4160 0.069 Uiso 1.00 1 c R

loop_
_atom_site_aniso_label
_atom_site_aniso_U_11
_atom_site_aniso_U_22
_atom_site_aniso_U_33
_atom_site_aniso_U_12
_atom_site_aniso_U_13
_atom_site_aniso_U_23
F(1) 0.104(2) 0.109(3) 0.052(2) -0.014(2) -0.022(2) -0.013(2)
O(1) 0.063(2) 0.076(2) 0.046(2) -0.018(2) 0.012(1) 0.002(2)
O(2) 0.073(2) 0.038(2) 0.042(2) -0.005(1) -0.005(1) -0.0087(12)
O(3) 0.085(2) 0.053(2) 0.036(2) -0.009(2) -0.005(2) -0.0034(13)
O(4) 0.048(2) 0.075(2) 0.053(2) -0.020(2) -0.000(1) -0.009(2)
N(1) 0.040(2) 0.044(2) 0.032(2) -0.004(1) 0.0026(13) 0.0001(13)
C(1) 0.042(2) 0.043(2) 0.043(2) -0.006(2) 0.005(2) -0.002(2)
C(2) 0.049(2) 0.053(3) 0.044(2) -0.012(2) 0.002(2) -0.005(2)
C(3) 0.055(3) 0.057(3) 0.048(3) -0.003(2) -0.006(2) -0.001(2)
C(4) 0.045(2) 0.059(3) 0.040(2) -0.008(2) 0.004(2) -0.002(2)
C(5) 0.044(2) 0.045(3) 0.041(2) -0.006(2) 0.003(2) -0.006(2)
C(6) 0.047(3) 0.074(3) 0.030(2) -0.003(2) -0.001(2) 0.006(2)
C(7) 0.069(3) 0.053(3) 0.046(3) -0.007(2) -0.007(2) -0.001(2)
C(8) 0.079(4) 0.067(4) 0.057(3) -0.011(3) 0.009(3) -0.011(2)
C(9) 0.064(3) 0.079(4) 0.034(2) -0.020(3) -0.007(2) -0.008(2)
C(10) 0.062(3) 0.076(4) 0.054(3) -0.002(2) -0.009(2) 0.004(3)
C(11) 0.071(3) 0.053(3) 0.049(3) -0.002(2) -0.007(2) -0.009(2)
C(12) 0.039(2) 0.043(2) 0.036(2) 0.002(2) -0.001(2) -0.004(2)
C(13) 0.047(2) 0.034(3) 0.040(2) 0.005(2) -0.002(2) 0.003(2)
C(14) 0.048(2) 0.030(2) 0.040(2) -0.000(2) 0.006(2) 0.001(2)
C(15) 0.048(2) 0.042(3) 0.032(2) -0.005(2) 0.002(2) -0.003(2)
C(16) 0.074(3) 0.044(3) 0.046(3) 0.004(2) -0.005(2) 0.003(2)
C(17) 0.062(3) 0.024(2) 0.045(2) 0.005(2) -0.004(2) 0.001(2)
C(18) 0.077(3) 0.054(3) 0.042(3) -0.009(2) 0.007(2) -0.019(2)

loop_
_atom_type_symbol
_atom_type_description
_atom_type_scat_dispersion_real
_atom_type_scat_dispersion_imag
_atom_type_scat_source
C C 0.003 0.002
;
International Tables for Crystallography
(1992, Vol. C, Tables 4.2.6.8 and 6.1.1.4)
;
H H 0.000 0.000
;
International Tables for Crystallography
(1992, Vol. C, Table 6.1.1.4)
;
N N 0.006 0.003
;
International Tables for Crystallography
(1992, Vol. C, Tables 4.2.6.8 and 6.1.1.4)
;
O O 0.011 0.006
;
International Tables for Crystallography
(1992, Vol. C, Tables 4.2.6.8 and 6.1.1.4)
;
F F 0.017 0.010
;
International Tables for Crystallography
(1992, Vol. C, Tables 4.2.6.8 and 6.1.1.4)
;

loop_
_geom_angle_atom_site_label_1
_geom_angle_atom_site_label_2
_geom_angle_atom_site_label_3
_geom_angle
F(1) C(9) C(8) 119.2(5)
F(1) C(9) C(10) 117.9(4)
O(1) C(1) N(1) 119.7(3)
O(1) C(1) C(2) 122.5(3)
O(2) C(14) C(13) 128.7(3)
O(2) C(14) C(15) 109.1(3)
C(18) O(2) C(14) 106.4(3)
O(2) C(18) O(3) 108.0(3)
O(3) C(15) C(14) 110.2(3)
O(3) C(15) C(16) 127.9(3)
C(18) O(3) C(15) 105.1(3)
O(4) C(5) N(1) 120.3(3)
O(4) C(5) C(4) 122.8(4)
N(1) C(1) C(2) 117.7(3)
C(5) N(1) C(1) 123.4(3)
C(12) N(1) C(1) 118.1(3)
C(12) N(1) C(5) 118.4(3)
N(1) C(5) C(4) 116.8(3)
N(1) C(12) C(17) 120.9(3)
N(1) C(12) C(13) 116.8(3)
C(1) C(2) C(3) 115.4(3)
C(2) C(3) C(4) 108.4(4)
C(2) C(3) C(6) 112.2(3)
C(3) C(4) C(5) 113.9(3)
C(6) C(3) C(4) 115.5(4)
C(3) C(6) C(7) 118.7(4)
C(3) C(6) C(11) 123.0(4)
C(6) C(7) C(8) 120.7(4)
C(11) C(6) C(7) 118.3(4)
C(6) C(11) C(10) 121.2(4)
C(7) C(8) C(9) 119.5(5)
C(8) C(9) C(10) 123.0(4)
C(9) C(10) C(11) 117.4(4)
C(17) C(12) C(13) 122.3(3)
C(12) C(13) C(14) 116.1(3)
C(12) C(17) C(16) 120.7(4)
C(13) C(14) C(15) 122.2(3)
C(14) C(15) C(16) 121.9(3)
C(15) C(16) C(17) 116.8(4)
O(2) C(18) H(13) 109.8157
O(2) C(18) H(14) 109.8530
O(3) C(18) H(13) 109.8286
O(3) C(18) H(14) 109.8576
C(1) C(2) H(1) 108.0054
C(1) C(2) H(2) 107.9578
H(1) C(2) C(3) 107.9640
H(2) C(2) C(3) 107.9669
C(2) C(3) H(3) 106.7436
H(2) C(2) H(1) 109.4572
C(3) C(4) H(4) 108.3450
C(3) C(4) H(5) 108.3419
H(3) C(3) C(4) 106.7531
H(3) C(3) C(6) 106.7134
H(4) C(4) C(5) 108.3722
H(5) C(4) C(5) 108.3331
H(5) C(4) H(4) 109.4581
C(6) C(7) H(6) 119.6537
C(6) C(11) H(9) 119.4230
C(7) C(8) H(7) 120.2133
H(6) C(7) C(8) 119.6950
H(7) C(8) C(9) 120.2515
C(9) C(10) H(8) 121.3038
H(8) C(10) C(11) 121.2685
C(10) C(11) H(9) 119.4252
C(12) C(13) H(10) 121.9444
C(12) C(17) H(12) 119.6736
H(10) C(13) C(14) 121.9092
C(15) C(16) H(11) 121.5898
C(16) C(17) H(12) 119.6611
H(11) C(16) C(17) 121.6158
H(14) C(18) H(13) 109.4597

loop_
_geom_bond_atom_site_label_1
_geom_bond_atom_site_label_2
_geom_bond_distance
F(1) C(9) 1.362(5)
O(1) C(1) 1.214(5)
O(2) C(14) 1.379(4)
O(2) C(18) 1.425(5)
O(3) C(15) 1.389(4)
O(3) C(18) 1.427(6)
O(4) C(5) 1.213(5)
N(1) C(1) 1.412(5)
N(1) C(5) 1.400(5)
N(1) C(12) 1.457(5)
C(1) C(2) 1.492(5)
C(2) C(3) 1.502(6)
C(3) C(4) 1.504(6)
C(3) C(6) 1.512(5)
C(4) C(5) 1.491(5)
C(6) C(7) 1.387(7)
C(6) C(11) 1.393(6)
C(7) C(8) 1.371(6)
C(8) C(9) 1.356(7)
C(9) C(10) 1.362(7)
C(10) C(11) 1.399(6)
C(12) C(13) 1.395(5)
C(12) C(17) 1.362(5)
C(13) C(14) 1.357(5)
C(14) C(15) 1.379(5)
C(15) C(16) 1.361(6)
C(16) C(17) 1.399(5)
C(2) H(1) 0.9500
C(2) H(2) 0.9500
C(3) H(3) 0.9500
C(4) H(4) 0.9500
C(4) H(5) 0.9499
C(7) H(6) 0.9500
C(8) H(7) 0.9500
C(10) H(8) 0.9500
C(11) H(9) 0.9500
C(13) H(10) 0.9501
C(16) H(11) 0.9500
C(17) H(12) 0.9500
C(18) H(13) 0.9501
C(18) H(14) 0.9500

loop_
_geom_contact_atom_site_label_1
_geom_contact_atom_site_label_2
_geom_contact_distance
_geom_contact_site_symmetry_2
F(1) O(3) 3.369(5) 65601
F(1) C(7) 3.597(5) .
F(1) C(8) 2.343(6) .
F(1) C(10) 2.333(6) .
F(1) C(16) 3.428(5) 65601
F(1) C(18) 3.310(6) 66601
O(1) N(1) 2.273(4) .
O(1) C(2) 2.376(5) .
O(1) C(5) 3.562(5) .
O(1) C(12) 2.710(5) .
O(1) C(17) 3.027(5) .
O(2) O(3) 2.308(4) .
O(2) C(4) 3.530(5) 64502
O(2) C(13) 2.467(4) .
O(2) C(15) 2.246(5) .
O(2) C(16) 3.504(5) 54501
O(2) C(16) 3.541(5) .
O(3) F(1) 3.369(5) 45401
O(3) C(13) 3.559(4) .
O(3) C(14) 2.269(4) .
O(3) C(16) 2.471(5) .
O(3) C(18) 3.501(6) 65402
O(4) O(4) 3.550(5) 64502
O(4) O(4) 3.550(5) 65502
O(4) N(1) 2.268(4) .
O(4) N(1) 3.309(5) 64502
O(4) C(1) 3.563(5) .
O(4) C(3) 3.579(5) .
O(4) C(3) 3.485(5) 64502
O(4) C(4) 2.378(5) .
O(4) C(5) 3.254(5) 64502
O(4) C(12) 2.720(5) .
O(4) C(13) 3.095(5) .
N(1) O(4) 3.309(5) 65502
N(1) C(2) 2.486(5) .
N(1) C(3) 2.855(5) .
N(1) C(4) 2.463(5) .
N(1) C(13) 2.430(5) .
N(1) C(17) 2.452(5) .
C(1) C(3) 2.531(6) .
C(1) C(4) 2.863(6) .
C(1) C(5) 2.475(6) .
C(1) C(12) 2.461(5) .
C(1) C(13) 3.449(5) .
C(1) C(17) 3.114(5) .
C(2) C(4) 2.439(6) .
C(2) C(5) 2.883(6) .
C(2) C(6) 2.502(5) .
C(2) C(7) 3.424(6) .
C(2) C(11) 3.233(6) .
C(3) O(4) 3.485(5) 65502
C(3) C(5) 2.510(6) .
C(3) C(7) 2.494(6) .
C(3) C(11) 2.553(6) .
C(4) O(2) 3.530(5) 65502
C(4) C(6) 2.551(5) .
C(4) C(11) 3.119(5) .
C(4) C(13) 3.552(6) 65502
C(5) O(4) 3.254(5) 65502
C(5) C(12) 2.455(5) .
C(5) C(13) 3.096(5) .
C(5) C(17) 3.447(5) .
C(6) C(8) 2.396(7) .
C(6) C(9) 2.746(5) .
C(6) C(10) 2.431(6) .
C(7) C(9) 2.356(6) .
C(7) C(10) 2.773(7) .
C(7) C(11) 2.386(7) .
C(7) C(15) 3.579(6) 65502
C(8) C(10) 2.388(8) .
C(8) C(11) 2.745(7) .
C(9) C(11) 2.359(6) .
C(12) C(14) 2.336(5) .
C(12) C(15) 2.708(5) .
C(12) C(16) 2.399(5) .
C(13) C(4) 3.552(6) 64502
C(13) C(15) 2.395(5) .
C(13) C(16) 2.821(5) .
C(13) C(17) 2.415(5) .
C(13) C(18) 3.575(5) .
C(14) C(16) 2.395(6) .
C(14) C(17) 2.722(5) .
C(14) C(18) 2.245(5) .
C(15) C(7) 3.579(6) 64502
C(15) C(17) 2.351(5) .
C(15) C(18) 2.236(6) .
C(16) F(1) 3.428(5) 45401
C(16) O(2) 3.504(5) 56501
C(16) C(18) 3.569(6) .
C(18) F(1) 3.310(6) 44401
C(18) O(3) 3.501(6) 64402
F(1) H(7) 2.5250 .
F(1) H(8) 2.5224 .
F(1) H(11) 2.7224 65601
F(1) H(13) 3.0303 66601
F(1) H(14) 2.7934 66601
O(1) H(1) 2.7425 .
O(1) H(2) 2.5155 .
O(1) H(12) 2.9146 .
O(2) H(5) 2.6280 64502
O(2) H(10) 2.7354 .
O(2) H(11) 2.8173 54501
O(2) H(12) 3.0388 54501
O(2) H(13) 1.9626 .
O(2) H(14) 1.9630 .
O(3) H(8) 2.7976 45401
O(3) H(11) 2.7276 .
O(3) H(11) 3.4072 64402
O(3) H(13) 1.9648 .
O(3) H(13) 2.5699 65402
O(3) H(14) 1.9651 .
O(4) H(3) 2.6727 64502
O(4) H(4) 2.8295 .
O(4) H(5) 2.4808 .
O(4) H(10) 3.0570 .
O(4) H(10) 2.9391 65502
O(4) H(12) 3.0016 64502
N(1) H(1) 2.9232 .
N(1) H(2) 3.1982 .
N(1) H(3) 2.9814 .
N(1) H(4) 2.8306 .
N(1) H(5) 3.2108 .
N(1) H(10) 2.6032 .
N(1) H(12) 2.6144 .
C(1) H(1) 2.0012 .
C(1) H(2) 2.0006 .
C(1) H(3) 2.7312 .
C(1) H(4) 3.1469 .
C(1) H(10) 3.5903 .
C(1) H(12) 3.0112 .
C(2) H(3) 1.9955 .
C(2) H(4) 2.6444 .
C(2) H(5) 3.2548 .
C(2) H(6) 3.5240 .
C(2) H(9) 3.2022 .
C(3) H(1) 2.0100 .
C(3) H(2) 2.0100 .
C(3) H(4) 2.0157 .
C(3) H(5) 2.0157 .
C(3) H(6) 2.6309 .
C(3) H(9) 2.7190 .
C(4) H(1) 2.6824 .
C(4) H(2) 3.2479 .
C(4) H(3) 1.9969 .
C(4) H(9) 2.9216 .
C(4) H(10) 3.2299 65502
C(4) H(12) 3.2139 64502
C(5) H(1) 3.2657 .
C(5) H(3) 2.6691 .
C(5) H(4) 2.0042 .
C(5) H(5) 2.0037 .
C(5) H(10) 3.0191 .
C(5) H(10) 3.2520 65502
C(5) H(12) 3.5790 .
C(5) H(12) 3.4867 64502
C(6) H(1) 2.6463 .
C(6) H(2) 2.6744 .
C(6) H(3) 2.0037 .
C(6) H(4) 2.7377 .
C(6) H(5) 2.7188 .
C(6) H(6) 2.0318 .
C(6) H(7) 3.2538 .
C(6) H(8) 3.2925 .
C(6) H(9) 2.0354 .
C(6) H(14) 3.2202 65502
C(7) H(2) 3.2557 .
C(7) H(3) 2.4822 .
C(7) H(7) 2.0231 .
C(7) H(9) 3.2446 .
C(7) H(14) 3.2119 65502
C(8) H(6) 2.0181 .
C(8) H(8) 3.2439 .
C(8) H(14) 3.1866 65502
C(9) H(6) 3.2124 .
C(9) H(7) 2.0097 .
C(9) H(8) 2.0250 .
C(9) H(9) 3.2183 .
C(9) H(14) 3.1768 65502
C(10) H(7) 3.2381 .
C(10) H(9) 2.0406 .
C(10) H(14) 3.2066 65502
C(11) H(1) 2.9461 .
C(11) H(2) 3.5212 .
C(11) H(3) 3.2792 .
C(11) H(4) 2.8639 .
C(11) H(5) 3.2922 .
C(11) H(6) 3.2469 .
C(11) H(8) 2.0586 .
C(11) H(14) 3.2133 65502
C(12) H(10) 2.0621 .
C(12) H(11) 3.2614 .
C(12) H(12) 2.0092 .
C(13) H(3) 3.2698 64502
C(13) H(5) 2.8485 64502
C(13) H(12) 3.2653 .
C(14) H(3) 3.4608 64502
C(14) H(5) 2.8573 64502
C(14) H(10) 2.0267 .
C(14) H(11) 3.2578 .
C(14) H(13) 2.9399 .
C(14) H(14) 2.8086 .
C(15) H(6) 3.3479 64502
C(15) H(10) 3.2588 .
C(15) H(11) 2.0275 .
C(15) H(12) 3.2138 .
C(15) H(13) 2.9380 .
C(15) H(13) 3.0719 65402
C(15) H(14) 2.7948 .
C(16) H(6) 3.5039 64502
C(16) H(12) 2.0434 .
C(16) H(13) 3.1708 65402
C(17) H(4) 3.5778 65502
C(17) H(5) 3.2249 65502
C(17) H(10) 3.2746 .
C(17) H(11) 2.0624 .
C(18) H(8) 3.4860 45401
C(18) H(11) 3.2638 54501
C(18) H(11) 3.4966 64402
H(3) O(4) 2.6727 65502
H(3) C(13) 3.2698 65502
H(3) C(14) 3.4608 65502
H(4) C(17) 3.5778 64502
H(5) O(2) 2.6280 65502
H(5) C(13) 2.8485 65502
H(5) C(14) 2.8573 65502
H(5) C(17) 3.2249 64502
H(6) C(15) 3.3479 65502
H(6) C(16) 3.5039 65502
H(8) O(3) 2.7976 65601
H(8) C(18) 3.4860 65601
H(10) O(4) 2.9391 64502
H(10) C(4) 3.2299 64502
H(10) C(5) 3.2520 64502
H(11) F(1) 2.7224 45401
H(11) O(2) 2.8173 56501
H(11) O(3) 3.4072 65402
H(11) C(18) 3.2638 56501
H(11) C(18) 3.4966 65402
H(12) O(2) 3.0388 56501
H(12) O(4) 3.0016 65502
H(12) C(4) 3.2139 65502
H(12) C(5) 3.4867 65502
H(13) F(1) 3.0303 44401
H(13) O(3) 2.5699 64402
H(13) C(15) 3.0719 64402
H(13) C(16) 3.1708 64402
H(14) F(1) 2.7934 44401
H(14) C(6) 3.2202 64502
H(14) C(7) 3.2119 64502
H(14) C(8) 3.1866 64502
H(14) C(9) 3.1768 64502
H(14) C(10) 3.2066 64502
H(14) C(11) 3.2133 64502

loop_
_geom_torsion_atom_site_label_1
_geom_torsion_atom_site_label_2
_geom_torsion_atom_site_label_3
_geom_torsion_atom_site_label_4
_geom_torsion
C(18) O(2) C(14) C(13) 173.3(4)
C(18) O(2) C(14) C(15) -5.7(4)
C(14) O(2) C(18) O(3) 10.6(4)
C(18) O(3) C(15) C(14) 8.1(4)
C(18) O(3) C(15) C(16) -173.4(4)
C(15) O(3) C(18) O(2) -11.4(4)
C(5) N(1) C(1) O(1) -178.5(3)
C(5) N(1) C(1) C(2) 5.2(5)
C(12) N(1) C(1) O(1) -1.4(5)
C(12) N(1) C(1) C(2) -177.8(3)
C(1) N(1) C(5) O(4) 170.0(4)
C(1) N(1) C(5) C(4) -10.6(5)
C(12) N(1) C(5) O(4) -7.0(5)
C(12) N(1) C(5) C(4) 172.4(3)
C(1) N(1) C(12) C(13) 113.1(4)
C(1) N(1) C(12) C(17) -66.0(5)
C(5) N(1) C(12) C(13) -69.7(4)
C(5) N(1) C(12) C(17) 111.2(4)
O(1) C(1) C(2) C(3) 158.0(4)
N(1) C(1) C(2) C(3) -25.8(6)
C(1) C(2) C(3) C(4) 49.3(5)
C(1) C(2) C(3) C(6) 178.1(4)
C(2) C(3) C(4) C(5) -54.6(5)
C(6) C(3) C(4) C(5) 178.6(4)
C(2) C(3) C(6) C(7) 103.3(5)
C(2) C(3) C(6) C(11) -74.0(6)
C(4) C(3) C(6) C(7) -131.8(5)
C(4) C(3) C(6) C(11) 51.0(6)
C(3) C(4) C(5) O(4) -144.2(4)
C(3) C(4) C(5) N(1) 36.4(5)
C(3) C(6) C(7) C(8) -178.8(4)
C(11) C(6) C(7) C(8) -1.5(7)
C(3) C(6) C(11) C(10) 178.3(4)
C(7) C(6) C(11) C(10) 1.1(7)
C(6) C(7) C(8) C(9) 1.3(8)
C(7) C(8) C(9) F(1) -179.7(5)
C(7) C(8) C(9) C(10) -0.7(8)
F(1) C(9) C(10) C(11) 179.3(5)
C(8) C(9) C(10) C(11) 0.3(7)
C(9) C(10) C(11) C(6) -0.5(7)
N(1) C(12) C(13) C(14) 179.6(3)
C(17) C(12) C(13) C(14) -1.3(6)
N(1) C(12) C(17) C(16) 179.8(4)
C(13) C(12) C(17) C(16) 0.7(6)
C(12) C(13) C(14) O(2) -178.3(4)
C(12) C(13) C(14) C(15) 0.6(6)
O(2) C(14) C(15) O(3) -1.6(5)
O(2) C(14) C(15) C(16) 179.8(4)
C(13) C(14) C(15) O(3) 179.3(4)
C(13) C(14) C(15) C(16) 0.7(6)
O(3) C(15) C(16) C(17) -179.7(4)
C(14) C(15) C(16) C(17) -1.3(6)
C(15) C(16) C(17) C(12) 0.6(6)

loop_
_cod_related_entry_id
_cod_related_entry_database
_cod_related_entry_code
1 ChemSpider 13137199
